data_7123400
loop_
_publ_author_name
'Nieland, Esther'
'Topornicki, Thomas'
'Kunde, Tom'
'Schmidt, Bernd M.'

_publ_section_title
;
 [2+2] Halogen-bonded boxes employing azobenzenes
;
_journal_name_full 'Chemical Communications'
_journal_paper_doi 10.1039/C9CC03061A
_journal_year 2019
_chemical_formula_moiety 'C28 H24 N2, C12 F8 I2 N2'
_chemical_formula_sum 'C40 H24 F8 I2 N4'
_chemical_formula_weight 966.43
_space_group_crystal_system monoclinic
_space_group_IT_number 14
_space_group_name_Hall '-P 2yn'
_space_group_name_H-M_alt 'P 1 21/n 1'
_symmetry_space_group_name_Hall '-P 2yn'
_symmetry_space_group_name_H-M 'P 1 21/n 1'
_atom_sites_solution_hydrogens geom
_audit_creation_method SHELXL-2014/7
_audit_update_record
;
2019-04-12 deposited with the CCDC.    2019-05-07 downloaded from the CCDC.
;
_cell_angle_alpha 90
_cell_angle_beta 101.538(3)
_cell_angle_gamma 90
_cell_formula_units_Z 4
_cell_length_a 18.7877(13)
_cell_length_b 7.9384(6)
_cell_length_c 24.9913(18)
_cell_measurement_reflns_used 9839
_cell_measurement_temperature 100(2)
_cell_measurement_theta_max 27.1545
_cell_measurement_theta_min 2.698
_cell_volume 3652.0(5)
_computing_cell_refinement 'Bruker SAINT'
_computing_data_collection 'Bruker APEX2'
_computing_data_reduction 'Bruker SAINT'
_computing_structure_refinement 'SHELXL-2014/7 (Sheldrick, 2014)'
_computing_structure_solution 'SHELXS-97 (Sheldrick 2008)'
_diffrn_ambient_temperature 100(2)
_diffrn_measured_fraction_theta_full 1.000
_diffrn_measured_fraction_theta_max 0.999
_diffrn_measurement_device_type 'Bruker D8 VENTURE'
_diffrn_measurement_method '\f and \w scans'
_diffrn_radiation_type MoK\a
_diffrn_radiation_wavelength 0.71073
_diffrn_reflns_av_R_equivalents 0.0482
_diffrn_reflns_av_unetI/netI 0.0168
_diffrn_reflns_Laue_measured_fraction_full 1.000
_diffrn_reflns_Laue_measured_fraction_max 0.999
_diffrn_reflns_limit_h_max 24
_diffrn_reflns_limit_h_min -24
_diffrn_reflns_limit_k_max 10
_diffrn_reflns_limit_k_min -10
_diffrn_reflns_limit_l_max 32
_diffrn_reflns_limit_l_min -32
_diffrn_reflns_number 137004
_diffrn_reflns_point_group_measured_fraction_full 1.000
_diffrn_reflns_point_group_measured_fraction_max 0.999
_diffrn_reflns_theta_full 25.242
_diffrn_reflns_theta_max 27.157
_diffrn_reflns_theta_min 2.213
_diffrn_source 'Incoatec Microfocus Source'
_exptl_absorpt_coefficient_mu 1.799
_exptl_absorpt_correction_T_max 0.7455
_exptl_absorpt_correction_T_min 0.6759
_exptl_absorpt_correction_type multi-scan
_exptl_absorpt_process_details 'SADABS (Bruker-AXS)'
_exptl_crystal_colour orange
_exptl_crystal_density_diffrn 1.758
_exptl_crystal_description fragment
_exptl_crystal_F_000 1880
_exptl_crystal_recrystallization_method 'Re-crystallisation from solvent: acetonitrile'
_exptl_crystal_size_max 0.192
_exptl_crystal_size_mid 0.184
_exptl_crystal_size_min 0.153
_refine_diff_density_max 0.341
_refine_diff_density_min -0.574
_refine_diff_density_rms 0.069
_refine_ls_extinction_method none
_refine_ls_goodness_of_fit_ref 1.062
_refine_ls_hydrogen_treatment constr
_refine_ls_matrix_type full
_refine_ls_number_parameters 491
_refine_ls_number_reflns 8092
_refine_ls_number_restraints 0
_refine_ls_restrained_S_all 1.062
_refine_ls_R_factor_all 0.0237
_refine_ls_R_factor_gt 0.0196
_refine_ls_shift/su_max 0.003
_refine_ls_shift/su_mean 0.000
_refine_ls_structure_factor_coef Fsqd
_refine_ls_weighting_details 'w=1/[\s^2^(Fo^2^)+(0.0187P)^2^+3.4247P] where P=(Fo^2^+2Fc^2^)/3'
_refine_ls_weighting_scheme calc
_refine_ls_wR_factor_gt 0.0449
_refine_ls_wR_factor_ref 0.0462
_reflns_Friedel_coverage 0.000
_reflns_number_gt 7354
_reflns_number_total 8092
_reflns_threshold_expression 'I > 2\s(I)'
_cod_data_source_file c9cc03061a2.cif
_cod_data_source_block mo_h18_037_0m_a
_cod_database_code 7123400
_shelx_shelxl_version_number 2014/7
_shelx_space_group_comment
;
The symmetry employed for this shelxl refinement is uniquely defined
by the following loop, which should always be used as a source of
symmetry information in preference to the above space-group names.
They are only intended as comments.
;
_shelx_estimated_absorpt_t_min 0.724
_shelx_estimated_absorpt_t_max 0.770

loop_
_space_group_symop_operation_xyz
'x, y, z'
'-x+1/2, y+1/2, -z+1/2'
'-x, -y, -z'
'x-1/2, -y-1/2, z-1/2'

loop_
_atom_site_label
_atom_site_type_symbol
_atom_site_fract_x
_atom_site_fract_y
_atom_site_fract_z
_atom_site_U_iso_or_equiv
_atom_site_adp_type
_atom_site_occupancy
_atom_site_site_symmetry_order
_atom_site_calc_flag
_atom_site_refinement_flags_posn
_atom_site_refinement_flags_adp
I1 I 0.77632(2) 0.46258(2) 0.53646(2) 0.01380(4) Uani 1 1 d . .
F1 F 0.76613(6) 0.06405(14) 0.51532(5) 0.0255(3) Uani 1 1 d . .
C1 C 0.68943(9) 0.3024(2) 0.50433(7) 0.0134(3) Uani 1 1 d . .
N1 N 0.52171(9) -0.0287(2) 0.42910(7) 0.0212(4) Uani 1 1 d . .
I2 I 0.20567(2) -0.44789(2) 0.29826(2) 0.01476(4) Uani 1 1 d . .
F2 F 0.65768(6) -0.13606(14) 0.46785(5) 0.0266(3) Uani 1 1 d . .
C2 C 0.69976(9) 0.1313(2) 0.49784(7) 0.0154(4) Uani 1 1 d . .
N2 N 0.45818(9) 0.0186(2) 0.42445(7) 0.0221(4) Uani 1 1 d . .
F3 F 0.49807(6) 0.33114(14) 0.44571(6) 0.0324(3) Uani 1 1 d . .
C3 C 0.64417(10) 0.0273(2) 0.47368(8) 0.0168(4) Uani 1 1 d . .
N3 N 0.40833(8) 0.8602(2) 0.25620(6) 0.0167(3) Uani 1 1 d . .
F4 F 0.60650(6) 0.52799(14) 0.49131(5) 0.0262(3) Uani 1 1 d . .
C4 C 0.57375(9) 0.0892(2) 0.45554(7) 0.0144(4) Uani 1 1 d . .
F5 F 0.47771(6) -0.34384(13) 0.40983(5) 0.0209(2) Uani 1 1 d . .
C5 C 0.56290(10) 0.2611(2) 0.46301(8) 0.0165(4) Uani 1 1 d . .
C6 C 0.61979(10) 0.3634(2) 0.48654(7) 0.0154(4) Uani 1 1 d . .
F6 F 0.36888(6) -0.53181(13) 0.35942(5) 0.0215(2) Uani 1 1 d . .
C7 C 0.40545(9) -0.0963(2) 0.39712(7) 0.0142(3) Uani 1 1 d . .
F7 F 0.21577(6) -0.05504(14) 0.33137(5) 0.0223(2) Uani 1 1 d . .
F8 F 0.32425(6) 0.13427(14) 0.38395(6) 0.0303(3) Uani 1 1 d . .
C8 C 0.41428(9) -0.2687(2) 0.39040(7) 0.0137(3) Uani 1 1 d . .
C9 C 0.35722(10) -0.3666(2) 0.36429(7) 0.0142(3) Uani 1 1 d . .
N4 N 0.39714(8) 0.8343(2) 0.07279(6) 0.0191(3) Uani 1 1 d . .
C11 C 0.28055(9) -0.1285(2) 0.35031(7) 0.0153(4) Uani 1 1 d . .
C10 C 0.28976(9) -0.2990(2) 0.34265(7) 0.0131(3) Uani 1 1 d . .
C13 C 0.40467(10) 0.6925(2) 0.25303(7) 0.0160(4) Uani 1 1 d . .
H13 H 0.3588 0.6426 0.2388 0.019 Uiso 1 1 calc R U
C12 C 0.33633(10) -0.0289(2) 0.37725(8) 0.0180(4) Uani 1 1 d . .
C14 C 0.46385(10) 0.5865(2) 0.26931(7) 0.0142(3) Uani 1 1 d . .
C16 C 0.53650(10) 0.8364(2) 0.29361(7) 0.0144(3) Uani 1 1 d . .
C15 C 0.53198(9) 0.6611(2) 0.28878(7) 0.0118(3) Uani 1 1 d . .
C17 C 0.47285(10) 0.9280(2) 0.27690(8) 0.0169(4) Uani 1 1 d . .
H17 H 0.4755 1.0471 0.2805 0.020 Uiso 1 1 calc R U
C18 C 0.45414(10) 0.3982(2) 0.26611(9) 0.0218(4) Uani 1 1 d . .
H18A H 0.4839 0.3511 0.2417 0.033 Uiso 1 1 calc R U
H18B H 0.4029 0.3715 0.2519 0.033 Uiso 1 1 calc R U
H18C H 0.4693 0.3494 0.3026 0.033 Uiso 1 1 calc R U
C19 C 0.60711(11) 0.9263(2) 0.31452(9) 0.0235(4) Uani 1 1 d . .
H19A H 0.5982 1.0478 0.3158 0.035 Uiso 1 1 calc R U
H19B H 0.6409 0.9040 0.2901 0.035 Uiso 1 1 calc R U
H19C H 0.6282 0.8858 0.3513 0.035 Uiso 1 1 calc R U
C20 C 0.59766(9) 0.5511(2) 0.30015(7) 0.0123(3) Uani 1 1 d . .
C21 C 0.62484(9) 0.4884(2) 0.25421(7) 0.0121(3) Uani 1 1 d . .
C22 C 0.68428(9) 0.3711(2) 0.26327(7) 0.0136(3) Uani 1 1 d . .
C23 C 0.71566(9) 0.3241(2) 0.31809(8) 0.0165(4) Uani 1 1 d . .
H23 H 0.7551 0.2469 0.3248 0.020 Uiso 1 1 calc R U
C24 C 0.68957(10) 0.3889(2) 0.36069(8) 0.0180(4) Uani 1 1 d . .
H24 H 0.7116 0.3577 0.3969 0.022 Uiso 1 1 calc R U
C25 C 0.62987(10) 0.5027(2) 0.35196(8) 0.0163(4) Uani 1 1 d . .
H25 H 0.6122 0.5455 0.3823 0.020 Uiso 1 1 calc R U
C26 C 0.59386(9) 0.5350(2) 0.20064(7) 0.0121(3) Uani 1 1 d . .
H26 H 0.5554 0.6147 0.1947 0.015 Uiso 1 1 calc R U
C27 C 0.61775(9) 0.4680(2) 0.15575(7) 0.0128(3) Uani 1 1 d . .
C28 C 0.67748(9) 0.3515(2) 0.16470(7) 0.0141(3) Uani 1 1 d . .
C29 C 0.70904(9) 0.3064(2) 0.21823(8) 0.0152(4) Uani 1 1 d . .
H29 H 0.7485 0.2294 0.2242 0.018 Uiso 1 1 calc R U
C30 C 0.58317(9) 0.5095(2) 0.10057(7) 0.0144(3) Uani 1 1 d . .
C31 C 0.60899(10) 0.4419(2) 0.05799(8) 0.0182(4) Uani 1 1 d . .
H31 H 0.5862 0.4700 0.0216 0.022 Uiso 1 1 calc R U
C32 C 0.66940(10) 0.3299(2) 0.06704(8) 0.0194(4) Uani 1 1 d . .
H32 H 0.6868 0.2855 0.0368 0.023 Uiso 1 1 calc R U
C33 C 0.70239(10) 0.2858(2) 0.11852(8) 0.0180(4) Uani 1 1 d . .
H33 H 0.7425 0.2105 0.1239 0.022 Uiso 1 1 calc R U
C34 C 0.51849(9) 0.6230(2) 0.09085(7) 0.0131(3) Uani 1 1 d . .
C35 C 0.45008(10) 0.5610(2) 0.09512(7) 0.0150(4) Uani 1 1 d . .
C36 C 0.39184(10) 0.6728(2) 0.08621(7) 0.0174(4) Uani 1 1 d . .
H36 H 0.3456 0.6316 0.0899 0.021 Uiso 1 1 calc R U
C37 C 0.46263(10) 0.8906(2) 0.06869(8) 0.0205(4) Uani 1 1 d . .
H37 H 0.4668 1.0053 0.0588 0.025 Uiso 1 1 calc R U
C38 C 0.52529(10) 0.7931(2) 0.07787(7) 0.0173(4) Uani 1 1 d . .
C39 C 0.43743(11) 0.3784(3) 0.10687(9) 0.0257(4) Uani 1 1 d . .
H39A H 0.4401 0.3104 0.0746 0.039 Uiso 1 1 calc R U
H39B H 0.3893 0.3656 0.1159 0.039 Uiso 1 1 calc R U
H39C H 0.4747 0.3406 0.1378 0.039 Uiso 1 1 calc R U
C40 C 0.59713(11) 0.8706(3) 0.07426(10) 0.0306(5) Uani 1 1 d . .
H40A H 0.5901 0.9896 0.0641 0.046 Uiso 1 1 calc R U
H40B H 0.6178 0.8112 0.0466 0.046 Uiso 1 1 calc R U
H40C H 0.6304 0.8616 0.1097 0.046 Uiso 1 1 calc R U

loop_
_atom_site_aniso_label
_atom_site_aniso_U_11
_atom_site_aniso_U_22
_atom_site_aniso_U_33
_atom_site_aniso_U_23
_atom_site_aniso_U_13
_atom_site_aniso_U_12
I1 0.01131(6) 0.01597(6) 0.01323(6) -0.00055(4) 0.00034(4) -0.00617(4)
F1 0.0095(5) 0.0209(6) 0.0418(7) -0.0051(5) -0.0052(5) 0.0013(4)
C1 0.0116(8) 0.0161(8) 0.0114(8) -0.0001(7) -0.0003(6) -0.0055(7)
N1 0.0126(8) 0.0175(8) 0.0305(9) -0.0028(7) -0.0026(7) -0.0045(6)
I2 0.01101(6) 0.01775(6) 0.01433(6) -0.00245(4) -0.00032(4) -0.00525(4)
F2 0.0157(5) 0.0140(5) 0.0463(7) -0.0066(5) -0.0027(5) 0.0003(4)
C2 0.0091(8) 0.0176(9) 0.0179(9) 0.0004(7) -0.0007(7) -0.0001(7)
N2 0.0130(8) 0.0166(8) 0.0338(10) -0.0049(7) -0.0022(7) -0.0042(6)
F3 0.0128(5) 0.0158(6) 0.0602(9) -0.0014(6) -0.0130(5) 0.0018(5)
C3 0.0150(9) 0.0131(9) 0.0215(9) -0.0016(7) 0.0017(7) -0.0022(7)
N3 0.0144(7) 0.0190(8) 0.0158(8) 0.0036(6) 0.0010(6) 0.0050(6)
F4 0.0182(6) 0.0117(5) 0.0442(7) -0.0032(5) -0.0047(5) -0.0009(4)
C4 0.0115(8) 0.0153(8) 0.0144(8) 0.0000(7) -0.0022(7) -0.0043(7)
F5 0.0113(5) 0.0155(5) 0.0315(6) 0.0012(5) -0.0063(4) 0.0007(4)
C5 0.0102(8) 0.0167(9) 0.0203(9) 0.0019(7) -0.0026(7) 0.0000(7)
C6 0.0154(8) 0.0114(8) 0.0183(9) 0.0007(7) 0.0011(7) -0.0019(7)
F6 0.0185(6) 0.0111(5) 0.0322(6) -0.0022(5) -0.0011(5) -0.0018(4)
C7 0.0111(8) 0.0145(8) 0.0162(9) -0.0014(7) 0.0006(7) -0.0039(7)
F7 0.0094(5) 0.0210(6) 0.0333(6) -0.0017(5) -0.0037(5) 0.0026(4)
F8 0.0181(6) 0.0145(6) 0.0539(8) -0.0094(6) -0.0035(5) 0.0007(5)
C8 0.0096(8) 0.0159(9) 0.0143(8) 0.0019(7) -0.0002(6) 0.0004(7)
C9 0.0146(8) 0.0120(8) 0.0154(8) -0.0011(7) 0.0020(7) -0.0018(7)
N4 0.0150(8) 0.0207(8) 0.0193(8) 0.0004(6) -0.0020(6) 0.0062(6)
C11 0.0091(8) 0.0184(9) 0.0175(9) 0.0000(7) 0.0002(7) -0.0002(7)
C10 0.0099(8) 0.0165(8) 0.0125(8) -0.0009(7) 0.0015(6) -0.0056(7)
C13 0.0110(8) 0.0206(9) 0.0154(9) -0.0012(7) -0.0001(7) -0.0002(7)
C12 0.0144(9) 0.0138(9) 0.0253(10) -0.0029(7) 0.0030(7) 0.0004(7)
C14 0.0133(8) 0.0144(8) 0.0147(8) -0.0019(7) 0.0023(7) 0.0004(7)
C16 0.0139(8) 0.0154(9) 0.0136(8) -0.0003(7) 0.0024(7) -0.0002(7)
C15 0.0108(8) 0.0144(8) 0.0096(8) 0.0011(6) 0.0003(6) 0.0022(7)
C17 0.0190(9) 0.0125(8) 0.0194(9) 0.0022(7) 0.0039(7) 0.0011(7)
C18 0.0157(9) 0.0138(9) 0.0356(11) -0.0042(8) 0.0043(8) -0.0022(7)
C19 0.0160(9) 0.0164(9) 0.0367(12) -0.0051(8) 0.0018(8) -0.0031(7)
C20 0.0096(8) 0.0115(8) 0.0146(8) 0.0000(7) -0.0005(6) -0.0005(6)
C21 0.0088(8) 0.0096(8) 0.0168(9) 0.0000(7) -0.0001(6) -0.0011(6)
C22 0.0081(8) 0.0114(8) 0.0195(9) 0.0007(7) -0.0011(6) -0.0010(6)
C23 0.0105(8) 0.0152(9) 0.0213(9) 0.0038(7) -0.0024(7) 0.0022(7)
C24 0.0144(8) 0.0206(9) 0.0160(9) 0.0060(7) -0.0039(7) 0.0006(7)
C25 0.0146(9) 0.0182(9) 0.0152(9) 0.0010(7) 0.0013(7) 0.0002(7)
C26 0.0082(8) 0.0106(8) 0.0165(8) 0.0007(7) -0.0001(6) 0.0013(6)
C27 0.0092(8) 0.0114(8) 0.0168(9) 0.0001(7) 0.0005(7) 0.0010(6)
C28 0.0099(8) 0.0124(8) 0.0194(9) -0.0017(7) 0.0013(7) 0.0010(7)
C29 0.0086(8) 0.0122(8) 0.0237(9) 0.0017(7) 0.0007(7) 0.0033(7)
C30 0.0116(8) 0.0151(8) 0.0157(9) 0.0003(7) 0.0008(7) 0.0016(7)
C31 0.0148(9) 0.0230(10) 0.0159(9) -0.0004(7) 0.0013(7) 0.0047(7)
C32 0.0175(9) 0.0222(10) 0.0197(9) -0.0051(8) 0.0064(7) 0.0029(8)
C33 0.0121(8) 0.0171(9) 0.0248(10) -0.0027(8) 0.0035(7) 0.0041(7)
C34 0.0130(8) 0.0167(8) 0.0085(8) -0.0003(7) -0.0001(6) 0.0042(7)
C35 0.0131(8) 0.0176(9) 0.0127(8) -0.0012(7) -0.0010(7) 0.0006(7)
C36 0.0118(8) 0.0233(10) 0.0157(9) -0.0004(7) -0.0007(7) 0.0021(7)
C37 0.0199(9) 0.0155(9) 0.0237(10) 0.0043(8) -0.0012(8) 0.0031(8)
C38 0.0150(9) 0.0182(9) 0.0173(9) 0.0031(7) -0.0005(7) 0.0023(7)
C39 0.0171(9) 0.0189(10) 0.0393(12) 0.0040(9) 0.0015(9) -0.0014(8)
C40 0.0181(10) 0.0266(11) 0.0461(13) 0.0135(10) 0.0040(9) -0.0008(9)

loop_
_atom_type_symbol
_atom_type_description
_atom_type_scat_dispersion_real
_atom_type_scat_dispersion_imag
_atom_type_scat_source
C C 0.0033 0.0016 'International Tables Vol C Tables 4.2.6.8 and 6.1.1.4'
H H 0.0000 0.0000 'International Tables Vol C Tables 4.2.6.8 and 6.1.1.4'
N N 0.0061 0.0033 'International Tables Vol C Tables 4.2.6.8 and 6.1.1.4'
F F 0.0171 0.0103 'International Tables Vol C Tables 4.2.6.8 and 6.1.1.4'
I I -0.4742 1.8119 'International Tables Vol C Tables 4.2.6.8 and 6.1.1.4'

loop_
_geom_angle_atom_site_label_1
_geom_angle_atom_site_label_2
_geom_angle_atom_site_label_3
_geom_angle
C6 C1 C2 116.86(16)
C6 C1 I1 121.61(13)
C2 C1 I1 121.48(13)
N2 N1 C4 114.01(16)
F1 C2 C3 118.54(16)
F1 C2 C1 119.54(15)
C3 C2 C1 121.92(16)
N1 N2 C7 114.79(16)
F2 C3 C2 119.19(16)
F2 C3 C4 119.61(16)
C2 C3 C4 121.20(17)
C17 N3 C13 117.24(16)
C5 C4 C3 116.97(16)
C5 C4 N1 126.96(16)
C3 C4 N1 116.00(16)
F3 C5 C6 118.34(16)
F3 C5 C4 120.87(16)
C6 C5 C4 120.75(16)
F4 C6 C5 118.06(16)
F4 C6 C1 119.65(16)
C5 C6 C1 122.29(17)
C8 C7 C12 117.19(16)
C8 C7 N2 127.00(16)
C12 C7 N2 115.74(16)
F5 C8 C9 118.28(16)
F5 C8 C7 120.98(15)
C9 C8 C7 120.73(16)
F6 C9 C8 117.99(16)
F6 C9 C10 119.86(15)
C8 C9 C10 122.14(17)
C37 N4 C36 117.29(16)
F7 C11 C12 117.98(16)
F7 C11 C10 120.29(15)
C12 C11 C10 121.73(16)
C11 C10 C9 117.11(16)
C11 C10 I2 121.44(13)
C9 C10 I2 121.43(13)
N3 C13 C14 123.92(17)
N3 C13 H13 118.0
C14 C13 H13 118.0
F8 C12 C11 119.21(16)
F8 C12 C7 119.76(16)
C11 C12 C7 121.03(17)
C13 C14 C15 117.81(16)
C13 C14 C18 120.29(16)
C15 C14 C18 121.90(16)
C17 C16 C15 117.44(16)
C17 C16 C19 120.12(17)
C15 C16 C19 122.43(16)
C16 C15 C14 118.97(16)
C16 C15 C20 122.17(16)
C14 C15 C20 118.74(15)
N3 C17 C16 124.52(17)
N3 C17 H17 117.7
C16 C17 H17 117.7
C14 C18 H18A 109.5
C14 C18 H18B 109.5
H18A C18 H18B 109.5
C14 C18 H18C 109.5
H18A C18 H18C 109.5
H18B C18 H18C 109.5
C16 C19 H19A 109.5
C16 C19 H19B 109.5
H19A C19 H19B 109.5
C16 C19 H19C 109.5
H19A C19 H19C 109.5
H19B C19 H19C 109.5
C25 C20 C21 119.86(16)
C25 C20 C15 122.45(16)
C21 C20 C15 117.60(15)
C26 C21 C20 121.84(16)
C26 C21 C22 118.92(16)
C20 C21 C22 119.22(16)
C29 C22 C23 122.40(16)
C29 C22 C21 118.96(16)
C23 C22 C21 118.63(16)
C24 C23 C22 120.53(16)
C24 C23 H23 119.7
C22 C23 H23 119.7
C23 C24 C25 121.13(17)
C23 C24 H24 119.4
C25 C24 H24 119.4
C20 C25 C24 120.59(17)
C20 C25 H25 119.7
C24 C25 H25 119.7
C27 C26 C21 122.02(16)
C27 C26 H26 119.0
C21 C26 H26 119.0
C26 C27 C28 119.16(16)
C26 C27 C30 121.82(16)
C28 C27 C30 119.01(16)
C29 C28 C33 122.36(16)
C29 C28 C27 118.87(16)
C33 C28 C27 118.77(16)
C28 C29 C22 122.04(16)
C28 C29 H29 119.0
C22 C29 H29 119.0
C31 C30 C27 119.61(16)
C31 C30 C34 121.00(16)
C27 C30 C34 119.38(16)
C30 C31 C32 121.21(17)
C30 C31 H31 119.4
C32 C31 H31 119.4
C33 C32 C31 120.65(17)
C33 C32 H32 119.7
C31 C32 H32 119.7
C32 C33 C28 120.71(17)
C32 C33 H33 119.6
C28 C33 H33 119.6
C35 C34 C38 118.94(16)
C35 C34 C30 120.37(16)
C38 C34 C30 120.69(16)
C36 C35 C34 117.93(17)
C36 C35 C39 119.65(17)
C34 C35 C39 122.38(16)
N4 C36 C35 123.86(17)
N4 C36 H36 118.1
C35 C36 H36 118.1
N4 C37 C38 124.43(18)
N4 C37 H37 117.8
C38 C37 H37 117.8
C37 C38 C34 117.52(17)
C37 C38 C40 120.25(18)
C34 C38 C40 122.22(17)
C35 C39 H39A 109.5
C35 C39 H39B 109.5
H39A C39 H39B 109.5
C35 C39 H39C 109.5
H39A C39 H39C 109.5
H39B C39 H39C 109.5
C38 C40 H40A 109.5
C38 C40 H40B 109.5
H40A C40 H40B 109.5
C38 C40 H40C 109.5
H40A C40 H40C 109.5
H40B C40 H40C 109.5

loop_
_geom_bond_atom_site_label_1
_geom_bond_atom_site_label_2
_geom_bond_distance
I1 C1 2.0983(17)
F1 C2 1.346(2)
C1 C6 1.383(2)
C1 C2 1.386(3)
N1 N2 1.234(2)
N1 C4 1.418(2)
I2 C10 2.1030(17)
F2 C3 1.335(2)
C2 C3 1.373(2)
N2 C7 1.417(2)
F3 C5 1.330(2)
C3 C4 1.399(3)
N3 C17 1.332(2)
N3 C13 1.335(2)
F4 C6 1.340(2)
C4 C5 1.398(3)
F5 C8 1.334(2)
C5 C6 1.377(2)
F6 C9 1.340(2)
C7 C8 1.393(3)
C7 C12 1.400(3)
F7 C11 1.347(2)
F8 C12 1.332(2)
C8 C9 1.378(2)
C9 C10 1.383(2)
N4 C37 1.332(3)
N4 C36 1.334(3)
C11 C12 1.376(3)
C11 C10 1.383(3)
C13 C14 1.389(2)
C13 H13 0.9500
C14 C15 1.406(2)
C14 C18 1.506(2)
C16 C17 1.390(3)
C16 C15 1.398(2)
C16 C19 1.505(2)
C15 C20 1.492(2)
C17 H17 0.9500
C18 H18A 0.9800
C18 H18B 0.9800
C18 H18C 0.9800
C19 H19A 0.9800
C19 H19B 0.9800
C19 H19C 0.9800
C20 C25 1.370(2)
C20 C21 1.436(2)
C21 C26 1.398(2)
C21 C22 1.437(2)
C22 C29 1.399(3)
C22 C23 1.429(2)
C23 C24 1.359(3)
C23 H23 0.9500
C24 C25 1.423(3)
C24 H24 0.9500
C25 H25 0.9500
C26 C27 1.394(2)
C26 H26 0.9500
C27 C28 1.437(2)
C27 C30 1.440(2)
C28 C29 1.397(3)
C28 C33 1.428(3)
C29 H29 0.9500
C30 C31 1.365(3)
C30 C34 1.493(2)
C31 C32 1.424(3)
C31 H31 0.9500
C32 C33 1.357(3)
C32 H32 0.9500
C33 H33 0.9500
C34 C35 1.400(3)
C34 C38 1.401(3)
C35 C36 1.392(2)
C35 C39 1.507(3)
C36 H36 0.9500
C37 C38 1.389(3)
C37 H37 0.9500
C38 C40 1.502(3)
C39 H39A 0.9800
C39 H39B 0.9800
C39 H39C 0.9800
C40 H40A 0.9800
C40 H40B 0.9800
C40 H40C 0.9800
